data_1505339
loop_
_publ_author_name
'Guha, Samit'
'Drew, Michael G. B.'
'Banerjee, Arindam'

_publ_section_title
;
 A new molecular scaffold for the formation of supramolecular peptide
 double helices: the crystallographic insight.
;
_journal_issue 7
_journal_name_full 'Organic letters'
_journal_page_first 1347
_journal_page_last 1350
_journal_paper_doi 10.1021/ol0701870
_journal_volume 9
_journal_year 2007
_chemical_formula_sum 'C12 H16 N2 O3'
_chemical_formula_weight 236.27
_chemical_name_systematic
; 
 ? 
;
_space_group_IT_number 4
_symmetry_cell_setting monoclinic
_symmetry_space_group_name_Hall 'P 2yb'
_symmetry_space_group_name_H-M 'P 1 21 1'
_atom_sites_solution_hydrogens geom
_atom_sites_solution_primary direct
_atom_sites_solution_secondary difmap
_audit_creation_method SHELXL-97
_cell_angle_alpha 90.00
_cell_angle_beta 97.293(13)
_cell_angle_gamma 90.00
_cell_formula_units_Z 2
_cell_length_a 8.1292(11)
_cell_length_b 5.7648(8)
_cell_length_c 12.434(2)
_cell_measurement_temperature 150(2)
_cell_volume 577.98(15)
_computing_cell_refinement 'Crysalis, Oxford Diffraction'
_computing_data_collection 'Crysalis, Oxford Diffraction'
_computing_data_reduction 'Crysalis, Oxford Diffraction'
_computing_molecular_graphics PLATON(Spek,2004)
_computing_structure_refinement 'SHELXL-97 (Sheldrick, 1997)'
_computing_structure_solution 'SHELXS-97 (Sheldrick, 1997)'
_diffrn_ambient_temperature 150(2)
_diffrn_measured_fraction_theta_full 0.969
_diffrn_measured_fraction_theta_max 0.969
_diffrn_measurement_device 'Oxford Diffaction X-Calibur System'
_diffrn_measurement_method '321 frames, counting time 10 s.'
_diffrn_radiation_monochromator graphite
_diffrn_radiation_source 'fine-focus sealed tube'
_diffrn_radiation_type MoK\a
_diffrn_radiation_wavelength 0.71073
_diffrn_reflns_av_R_equivalents 0.0701
_diffrn_reflns_av_sigmaI/netI 0.1532
_diffrn_reflns_limit_h_max 11
_diffrn_reflns_limit_h_min -11
_diffrn_reflns_limit_k_max 8
_diffrn_reflns_limit_k_min -3
_diffrn_reflns_limit_l_max 17
_diffrn_reflns_limit_l_min -16
_diffrn_reflns_number 4028
_diffrn_reflns_theta_full 30.08
_diffrn_reflns_theta_max 30.08
_diffrn_reflns_theta_min 3.19
_exptl_absorpt_coefficient_mu 0.099
_exptl_absorpt_correction_type none
_exptl_crystal_colour white
_exptl_crystal_density_diffrn 1.358
_exptl_crystal_density_method 'not measured'
_exptl_crystal_description needle
_exptl_crystal_F_000 252
_exptl_crystal_size_max 0.30
_exptl_crystal_size_mid 0.05
_exptl_crystal_size_min 0.05
_refine_diff_density_max 0.279
_refine_diff_density_min -0.261
_refine_diff_density_rms 0.063
_refine_ls_abs_structure_details 'Flack H D (1983), Acta Cryst. A39, 876-881'
_refine_ls_abs_structure_Flack 1(2)
_refine_ls_extinction_coef 0.028(8)
_refine_ls_extinction_expression Fc^*^=kFc[1+0.001xFc^2^\l^3^/sin(2\q)]^-1/4^
_refine_ls_extinction_method SHELXL
_refine_ls_goodness_of_fit_ref 1.042
_refine_ls_hydrogen_treatment mixed
_refine_ls_matrix_type full
_refine_ls_number_parameters 156
_refine_ls_number_reflns 2038
_refine_ls_number_restraints 1
_refine_ls_restrained_S_all 1.042
_refine_ls_R_factor_all 0.1212
_refine_ls_R_factor_gt 0.0733
_refine_ls_shift/su_max 0.000
_refine_ls_shift/su_mean 0.000
_refine_ls_structure_factor_coef Fsqd
_refine_ls_weighting_details
;
  w=1/[\s^2^(Fo^2^)+(0.0495P)^2^+0.0000P] where P=(Fo^2^+2Fc^2^)/3 
;
_refine_ls_weighting_scheme calc
_refine_ls_wR_factor_gt 0.1255
_refine_ls_wR_factor_ref 0.1354
_reflns_number_gt 1183
_reflns_number_total 2038
_reflns_threshold_expression >2sigma(I)
_cod_data_source_file ol0701870si20070124_103424.cif
_cod_data_source_block x
_cod_original_cell_volume 577.99(15)
_cod_original_sg_symbol_H-M P21
_cod_database_code 1505339

loop_
_symmetry_equiv_pos_as_xyz
'x, y, z'
'-x, y+1/2, -z'

loop_
_atom_site_label
_atom_site_type_symbol
_atom_site_fract_x
_atom_site_fract_y
_atom_site_fract_z
_atom_site_U_iso_or_equiv
_atom_site_adp_type
_atom_site_occupancy
_atom_site_symmetry_multiplicity
_atom_site_calc_flag
_atom_site_refinement_flags
C11 C 0.6172(5) 0.4225(7) 0.6409(3) 0.0169(10) Uani 1 1 d .
C12 C 0.6446(6) 0.5686(8) 0.5559(4) 0.0214(11) Uani 1 1 d .
H12 H 0.5926 0.7125 0.5494 0.026 Uiso 1 1 calc R
C13 C 0.7483(5) 0.5031(9) 0.4802(4) 0.0255(11) Uani 1 1 d .
H13 H 0.7663 0.6035 0.4243 0.031 Uiso 1 1 calc R
C14 C 0.8245(6) 0.2882(8) 0.4886(3) 0.0234(11) Uani 1 1 d .
H14 H 0.8932 0.2433 0.4380 0.028 Uiso 1 1 calc R
C15 C 0.7986(5) 0.1405(8) 0.5722(4) 0.0210(10) Uani 1 1 d .
H15 H 0.8515 -0.0028 0.5785 0.025 Uiso 1 1 calc R
C16 C 0.6936(5) 0.2051(7) 0.6472(3) 0.0176(10) Uani 1 1 d .
H16 H 0.6742 0.1026 0.7020 0.021 Uiso 1 1 calc R
C1 C 0.5025(5) 0.4928(8) 0.7213(3) 0.0185(10) Uani 1 1 d .
H1A H 0.4046 0.3951 0.7108 0.022 Uiso 1 1 calc R
H1B H 0.4669 0.6515 0.7063 0.022 Uiso 1 1 calc R
C2 C 0.5792(5) 0.4760(7) 0.8400(3) 0.0137(9) Uani 1 1 d .
H2 H 0.6226 0.3192 0.8552 0.016 Uiso 1 1 calc R
N21 N 0.4473(4) 0.5261(6) 0.9091(3) 0.0158(8) Uani 1 1 d .
H21A H 0.4121 0.6713 0.8979 0.019 Uiso 1 1 calc R
H21B H 0.4878 0.5081 0.9786 0.019 Uiso 1 1 calc R
H21C H 0.3629 0.4288 0.8923 0.019 Uiso 1 1 calc R
C3 C 0.7170(5) 0.6532(8) 0.8688(3) 0.0131(9) Uani 1 1 d .
O3 O 0.6830(4) 0.8545(5) 0.8892(3) 0.0182(7) Uani 1 1 d .
N4 N 0.8744(4) 0.5802(6) 0.8692(3) 0.0144(8) Uani 1 1 d .
H4 H 0.8933 0.4401 0.8504 0.017 Uiso 1 1 calc R
C5 C 1.0140(5) 0.7368(8) 0.9013(3) 0.0168(10) Uani 1 1 d .
H5A H 1.1075 0.6464 0.9345 0.020 Uiso 1 1 calc R
H5B H 0.9833 0.8441 0.9554 0.020 Uiso 1 1 calc R
C6 C 1.0673(6) 0.8746(7) 0.8075(4) 0.0198(11) Uani 1 1 d .
H6A H 1.1137 0.7705 0.7580 0.024 Uiso 1 1 calc R
H6B H 0.9717 0.9509 0.7682 0.024 Uiso 1 1 calc R
C7 C 1.1954(5) 1.0539(8) 0.8495(3) 0.0154(10) Uani 1 1 d .
O71 O 1.1602(4) 1.2660(5) 0.8397(2) 0.0217(8) Uani 1 1 d .
O72 O 1.3353(3) 0.9797(5) 0.8949(2) 0.0215(7) Uani 1 1 d .

loop_
_atom_site_aniso_label
_atom_site_aniso_U_11
_atom_site_aniso_U_22
_atom_site_aniso_U_33
_atom_site_aniso_U_23
_atom_site_aniso_U_13
_atom_site_aniso_U_12
C11 0.015(2) 0.019(2) 0.016(2) -0.0011(19) -0.0013(19) -0.0019(19)
C12 0.023(2) 0.018(2) 0.023(3) 0.003(2) -0.001(2) -0.001(2)
C13 0.027(3) 0.030(3) 0.019(2) 0.008(2) 0.005(2) -0.005(2)
C14 0.020(3) 0.037(3) 0.016(2) -0.001(2) 0.0103(19) -0.006(2)
C15 0.019(2) 0.023(2) 0.021(2) -0.003(2) 0.0025(19) 0.002(2)
C16 0.021(2) 0.015(3) 0.017(2) 0.0023(18) 0.0036(18) -0.0046(19)
C1 0.018(2) 0.015(2) 0.021(2) 0.000(2) -0.0024(18) 0.001(2)
C2 0.014(2) 0.012(2) 0.015(2) -0.0005(19) 0.0011(17) 0.0000(19)
N21 0.0154(17) 0.0109(19) 0.0208(19) 0.0011(16) 0.0012(15) -0.0025(15)
C3 0.010(2) 0.020(2) 0.009(2) 0.0016(19) 0.0039(16) -0.0034(18)
O3 0.0167(16) 0.0110(16) 0.0271(18) -0.0007(13) 0.0035(14) -0.0012(12)
N4 0.0133(19) 0.0136(18) 0.0171(19) -0.0008(15) 0.0053(15) -0.0030(15)
C5 0.014(2) 0.016(2) 0.019(2) 0.0019(19) -0.0023(18) -0.0014(18)
C6 0.022(2) 0.018(2) 0.017(2) 0.005(2) -0.005(2) -0.004(2)
C7 0.012(2) 0.027(3) 0.010(2) -0.0029(19) 0.0084(17) -0.0067(19)
O71 0.0206(17) 0.0115(16) 0.032(2) 0.0039(15) 0.0007(15) 0.0011(14)
O72 0.0152(16) 0.0189(16) 0.0291(18) -0.0017(15) -0.0019(13) 0.0022(14)

loop_
_atom_type_symbol
_atom_type_description
_atom_type_scat_dispersion_real
_atom_type_scat_dispersion_imag
_atom_type_scat_source
C C 0.0033 0.0016 'International Tables Vol C Tables 4.2.6.8 and 6.1.1.4'
H H 0.0000 0.0000 'International Tables Vol C Tables 4.2.6.8 and 6.1.1.4'
N N 0.0061 0.0033 'International Tables Vol C Tables 4.2.6.8 and 6.1.1.4'
O O 0.0106 0.0060 'International Tables Vol C Tables 4.2.6.8 and 6.1.1.4'

loop_
_geom_angle_atom_site_label_1
_geom_angle_atom_site_label_2
_geom_angle_atom_site_label_3
_geom_angle
C12 C11 C16 118.2(4)
C12 C11 C1 120.9(4)
C16 C11 C1 120.8(4)
C11 C12 C13 121.2(4)
C14 C13 C12 119.7(4)
C15 C14 C13 120.0(4)
C14 C15 C16 120.3(4)
C15 C16 C11 120.6(4)
C11 C1 C2 114.3(3)
N21 C2 C3 107.3(3)
N21 C2 C1 108.1(3)
C3 C2 C1 112.4(3)
O3 C3 N4 122.3(4)
O3 C3 C2 120.3(4)
N4 C3 C2 117.5(4)
C3 N4 C5 120.8(3)
N4 C5 C6 113.6(3)
C7 C6 C5 110.1(3)
O71 C7 O72 123.1(4)
O71 C7 C6 119.5(4)
O72 C7 C6 117.3(4)

loop_
_geom_bond_atom_site_label_1
_geom_bond_atom_site_label_2
_geom_bond_distance
C11 C12 1.392(6)
C11 C16 1.396(6)
C11 C1 1.507(6)
C12 C13 1.393(6)
C13 C14 1.383(7)
C14 C15 1.381(6)
C15 C16 1.392(6)
C1 C2 1.531(5)
C2 N21 1.485(5)
C2 C3 1.525(6)
C3 O3 1.227(5)
C3 N4 1.346(5)
N4 C5 1.465(5)
C5 C6 1.518(6)
C6 C7 1.512(6)
C7 O71 1.258(5)
C7 O72 1.278(5)

loop_
_geom_torsion_atom_site_label_1
_geom_torsion_atom_site_label_2
_geom_torsion_atom_site_label_3
_geom_torsion_atom_site_label_4
_geom_torsion
C16 C11 C12 C13 -1.5(6)
C1 C11 C12 C13 -178.9(4)
C11 C12 C13 C14 0.7(6)
C12 C13 C14 C15 -0.5(6)
C13 C14 C15 C16 1.1(6)
C14 C15 C16 C11 -2.0(6)
C12 C11 C16 C15 2.1(6)
C1 C11 C16 C15 179.5(4)
C12 C11 C1 C2 -127.4(4)
C16 C11 C1 C2 55.3(5)
C11 C1 C2 N21 -174.1(3)
C11 C1 C2 C3 67.7(5)
N21 C2 C3 O3 -37.8(5)
C1 C2 C3 O3 80.8(5)
N21 C2 C3 N4 143.1(3)
C1 C2 C3 N4 -98.3(4)
O3 C3 N4 C5 4.0(6)
C2 C3 N4 C5 -176.9(4)
C3 N4 C5 C6 -89.5(4)
N4 C5 C6 C7 172.4(4)
C5 C6 C7 O71 -113.8(4)
C5 C6 C7 O72 65.4(5)

loop_
_cod_related_entry_id
_cod_related_entry_code
_cod_related_entry_database
1 5373200 ChemSpider
